data_7037674
loop_
_publ_author_name
'Hu, Yang-Yang'
'Zhang, Ting-Ting'
'Zhang, Xiao'
'Zhao, De-Chuan'
'Cui, Xiao-Bing'
'Huo, Qi-Sheng'
'Xu, Ji-Qing'

_publ_section_title
;
 New organic-inorganic hybrid compounds constructed from polyoxometalates
 and transition metal mixed-organic-ligand complexes.
;
_journal_issue 6
_journal_name_full 'Dalton transactions (Cambridge, England : 2003)'
_journal_page_first 2562
_journal_page_last 2573
_journal_paper_doi 10.1039/c5dt04413h
_journal_volume 45
_journal_year 2016
_chemical_formula_sum 'C54 H49 As2 Cu3 N9 O73 W18'
_chemical_formula_weight 5641.78
_space_group_crystal_system monoclinic
_space_group_IT_number 11
_space_group_name_Hall '-P 2yb'
_space_group_name_H-M_alt 'P 1 21/m 1'
_symmetry_space_group_name_Hall '-P 2yb'
_symmetry_space_group_name_H-M 'P 1 21/m 1'
_atom_sites_solution_hydrogens mixed
_audit_creation_method SHELXL-2014/7
_audit_update_record
;
2015-12-07 deposited with the CCDC.
2015-12-15 downloaded from the CCDC.
;
_cell_angle_alpha 90
_cell_angle_beta 103.82(3)
_cell_angle_gamma 90
_cell_formula_units_Z 2
_cell_length_a 16.729(3)
_cell_length_b 18.897(4)
_cell_length_c 17.003(3)
_cell_measurement_reflns_used 34562
_cell_measurement_temperature 293(2)
_cell_measurement_theta_max 27.48
_cell_measurement_theta_min 3.03
_cell_volume 5219.5(18)
_computing_cell_refinement 'Bruker XSCANS'
_computing_data_collection 'Bruker XSCANS'
_computing_data_reduction 'Bruker XSCANS'
_computing_molecular_graphics 'Diamond 3.2'
_computing_publication_material 'SHELXL-2014/7 (Sheldrick, 2014)'
_computing_structure_refinement 'SHELXL-2014/7 (Sheldrick, 2014)'
_computing_structure_solution 'SHELXL-2014/7 (Sheldrick, 2014)'
_diffrn_ambient_temperature 293(2)
_diffrn_measured_fraction_theta_full 0.997
_diffrn_measured_fraction_theta_max 0.994
_diffrn_measurement_device_type 'Bruker P4'
_diffrn_radiation_type MoK\a
_diffrn_radiation_wavelength 0.71073
_diffrn_reflns_av_R_equivalents 0.0825
_diffrn_reflns_av_unetI/netI 0.0812
_diffrn_reflns_laue_measured_fraction_full 0.997
_diffrn_reflns_laue_measured_fraction_max 0.994
_diffrn_reflns_limit_h_max 21
_diffrn_reflns_limit_h_min -21
_diffrn_reflns_limit_k_max 24
_diffrn_reflns_limit_k_min -24
_diffrn_reflns_limit_l_max 22
_diffrn_reflns_limit_l_min -22
_diffrn_reflns_number 47689
_diffrn_reflns_point_group_measured_fraction_full 0.997
_diffrn_reflns_point_group_measured_fraction_max 0.994
_diffrn_reflns_theta_full 25.242
_diffrn_reflns_theta_max 27.484
_diffrn_reflns_theta_min 3.023
_exptl_absorpt_coefficient_mu 21.074
_exptl_absorpt_correction_T_max 1.0000
_exptl_absorpt_correction_T_min 0.1854
_exptl_absorpt_correction_type empirical
_exptl_crystal_colour dark_green
_exptl_crystal_density_diffrn 3.590
_exptl_crystal_description block
_exptl_crystal_F_000 5010
_exptl_crystal_size_max 0.160
_exptl_crystal_size_mid 0.130
_exptl_crystal_size_min 0.120
_refine_diff_density_max 2.081
_refine_diff_density_min -2.358
_refine_diff_density_rms 0.316
_refine_ls_extinction_method none
_refine_ls_goodness_of_fit_ref 1.017
_refine_ls_hydrogen_treatment constr
_refine_ls_matrix_type full
_refine_ls_number_parameters 874
_refine_ls_number_reflns 12254
_refine_ls_number_restraints 935
_refine_ls_restrained_S_all 0.984
_refine_ls_R_factor_all 0.0727
_refine_ls_R_factor_gt 0.0463
_refine_ls_shift/su_max 0.003
_refine_ls_shift/su_mean 0.000
_refine_ls_structure_factor_coef Fsqd
_refine_ls_weighting_details 'w=1/[\s^2^(Fo^2^)+(0.0491P)^2^+18.7487P] where P=(Fo^2^+2Fc^2^)/3'
_refine_ls_weighting_scheme calc
_refine_ls_wR_factor_gt 0.1053
_refine_ls_wR_factor_ref 0.1143
_reflns_Friedel_coverage 0.000
_reflns_number_gt 8788
_reflns_number_total 12254
_reflns_threshold_expression 'I > 2\s(I)'
_cod_data_source_file c5dt04413h2.cif
_cod_data_source_block shelx_5
_cod_depositor_comments 'Adding full bibliography for 7037670--7037674.cif.'
_cod_database_code 7037674
_shelx_shelxl_version_number 2014/7
_shelx_space_group_comment
;
The symmetry employed for this shelxl refinement is uniquely defined
by the following loop, which should always be used as a source of
symmetry information in preference to the above space-group names.
They are only intended as comments.
;
_shelx_estimated_absorpt_t_min 0.133
_shelx_estimated_absorpt_t_max 0.186

loop_
_space_group_symop_operation_xyz
'x, y, z'
'-x, y+1/2, -z'
'-x, -y, -z'
'x, -y-1/2, z'

loop_
_atom_site_label
_atom_site_type_symbol
_atom_site_fract_x
_atom_site_fract_y
_atom_site_fract_z
_atom_site_U_iso_or_equiv
_atom_site_adp_type
_atom_site_occupancy
_atom_site_site_symmetry_order
_atom_site_calc_flag
_atom_site_refinement_flags_posn
_atom_site_refinement_flags_adp
_atom_site_refinement_flags_occupancy
_atom_site_disorder_assembly
_atom_site_disorder_group
W2 W 0.16441(3) -3.06289(2) 2.85405(3) 0.02649(11) Uani 1 1 d . . . . .
W4 W 0.37556(3) -3.06236(2) 2.81404(3) 0.02763(12) Uani 1 1 d . . . . .
W10 W 0.23672(3) -3.15178(2) 3.02789(3) 0.02550(11) Uani 1 1 d . . . . .
W9 W 0.08448(3) -3.16021(2) 2.66218(3) 0.02850(12) Uani 1 1 d . . . . .
W8 W 0.29550(3) -3.16047(2) 2.62230(3) 0.02992(12) Uani 1 1 d . . . . .
W7 W 0.44788(3) -3.15209(2) 2.98765(3) 0.02622(11) Uani 1 1 d . . . . .
W6 W 0.52003(3) -3.16075(3) 2.71800(3) 0.03348(13) Uani 1 1 d . . . . .
W5 W 0.03894(4) -3.2500 2.99457(4) 0.03074(16) Uani 1 2 d S T P . .
As2 As 0.15949(8) -3.2500 2.84815(9) 0.0191(3) Uani 1 2 d S T P . .
W3 W -0.03410(3) -3.16057(2) 2.82109(3) 0.03049(12) Uani 1 1 d . . . . .
As1 As 0.37534(8) -3.2500 2.80719(9) 0.0202(3) Uani 1 2 d S T P . .
W1 W 0.59298(4) -3.2500 2.89170(4) 0.03059(16) Uani 1 2 d S T P . .
O36 O -0.0314(4) -3.1789(4) 2.9327(5) 0.0312(16) Uani 1 1 d . U . . .
O35 O 0.2552(4) -3.1208(4) 3.1247(5) 0.0330(18) Uani 1 1 d . U . . .
O34 O 0.3085(6) -3.2500 2.7168(6) 0.024(2) Uani 1 2 d S TU P . .
O33 O -0.1161(4) -3.1040(4) 2.7962(5) 0.041(2) Uani 1 1 d . U . . .
O32 O 0.4134(5) -3.1676(4) 2.6467(5) 0.0343(17) Uani 1 1 d . U . . .
O31 O 0.4374(4) -3.0671(4) 2.9248(5) 0.0312(17) Uani 1 1 d . U . . .
O30 O 0.0018(4) -3.1679(4) 2.7229(5) 0.0325(17) Uani 1 1 d . U . . .
O28 O 0.4716(6) -3.2500 2.7895(6) 0.029(2) Uani 1 2 d S TU P . .
O29 O 0.6050(4) -3.1793(4) 2.8137(5) 0.0346(17) Uani 1 1 d . U . . .
O27 O 0.6894(6) -3.2500 2.9540(7) 0.039(3) Uani 1 2 d S TU P . .
O26 O 0.1480(6) -3.2500 2.7481(6) 0.026(2) Uani 1 2 d S TU P . .
O25 O 0.0496(6) -3.2500 2.6118(6) 0.030(2) Uani 1 2 d S TU P . .
O24 O 0.1843(4) -3.1658(4) 2.6248(4) 0.0300(16) Uani 1 1 d . U . . .
O23 O 0.1397(4) -2.9758(4) 2.8408(5) 0.038(2) Uani 1 1 d . U . . .
O22 O 0.4345(6) -3.2500 3.0085(6) 0.028(2) Uani 1 2 d S TU P . .
O21 O 0.3134(4) -3.0994(4) 2.7131(4) 0.0286(15) Uani 1 1 d . U . . .
O20 O 0.3682(4) -3.1771(4) 2.8605(4) 0.0251(15) Uani 1 1 d . U . . .
O19 O 0.1239(4) -3.1824(4) 3.0178(4) 0.0268(15) Uani 1 1 d . U . . .
O18 O 0.0630(5) -3.2500 2.8673(6) 0.025(2) Uani 1 2 d S TU P . .
O17 O 0.1975(4) -3.0665(4) 2.9693(5) 0.0299(16) Uani 1 1 d . U . . .
O16 O -0.0877(6) -3.2500 2.7951(7) 0.036(3) Uani 1 2 d S TU P . .
O15 O 0.2892(6) -3.2500 2.5671(6) 0.032(2) Uani 1 2 d S TU P . .
O14 O 0.5360(4) -3.1821(4) 2.9403(5) 0.0296(16) Uani 1 1 d . U . . .
O13 O 0.1398(4) -3.0991(4) 2.7468(4) 0.0280(15) Uani 1 1 d . U . . .
O12 O 0.2627(6) -3.2500 3.0424(6) 0.029(2) Uani 1 2 d S TU P . .
O11 O 0.4703(4) -3.1000(4) 2.7806(4) 0.0291(16) Uani 1 1 d . U . . .
O10 O 0.2770(4) -3.0524(4) 2.8480(4) 0.0280(16) Uani 1 1 d . U . . .
O9 O 0.2067(4) -3.1764(4) 2.8903(4) 0.0226(14) Uani 1 1 d . U . . .
O8 O 0.0563(4) -3.0988(4) 2.8567(4) 0.0284(16) Uani 1 1 d . U . . .
O7 O 0.3434(4) -3.1358(4) 3.0097(4) 0.0279(16) Uani 1 1 d . U . . .
Cu1 Cu -0.08586(11) -3.2500 3.15450(11) 0.0310(5) Uani 1 2 d S T P . .
Cu2 Cu 0.3441(2) -3.0578(2) 2.4369(2) 0.0611(10) Uani 0.5 1 d . . P . .
Cu4 Cu -0.25163(13) -3.2500 3.20774(13) 0.0400(5) Uani 1 2 d S T P . .
O52 O -0.2646(5) -3.3252(5) 3.1274(5) 0.042(2) Uani 1 1 d . U . . .
O6 O 0.5074(5) -3.1236(4) 3.0774(5) 0.041(2) Uani 1 1 d . U . . .
O5 O 0.0333(5) -3.1041(4) 2.5896(5) 0.041(2) Uani 1 1 d . U . . .
O4 O 0.3900(5) -2.9757(4) 2.7929(5) 0.0376(19) Uani 1 1 d . U . . .
O3 O 0.0056(6) -3.2500 3.0829(7) 0.040(3) Uani 1 2 d S TU P B .
O2 O 0.2860(5) -3.1036(4) 2.5426(5) 0.043(2) Uani 1 1 d . U . . .
O1 O 0.5704(5) -3.1038(4) 2.6673(5) 0.047(2) Uani 1 1 d . U . . .
O51 O 0.5470(6) -3.2500 2.6754(7) 0.038(2) Uani 1 2 d S TU P . .
O50 O -0.1487(5) -3.3216(5) 3.0854(6) 0.052(2) Uani 1 1 d . U . . .
C13 C -0.2198(7) -3.3421(6) 3.0831(8) 0.032(3) Uani 1 1 d . . . . .
N3 N -0.2190(7) -3.3211(6) 3.2988(6) 0.049(3) Uani 1 1 d . . . . .
C7 C -0.2184(7) -3.4051(6) 2.9513(8) 0.042(3) Uani 1 1 d . . . . .
H7A H -0.1679 -3.3843 2.9518 0.050 Uiso 1 1 calc R U . . .
C8 C -0.2536(8) -3.4480(7) 2.8897(10) 0.053(4) Uani 1 1 d . . . . .
H8A H -0.2270 -3.4571 2.8486 0.064 Uiso 1 1 calc R U . . .
N1 N -0.3257(7) -3.4770(6) 2.8872(7) 0.044(3) Uani 1 1 d . . . . .
C10 C -0.3632(7) -3.4680(6) 2.9465(9) 0.046(3) Uani 1 1 d . . . . .
H10A H -0.4131 -3.4908 2.9439 0.055 Uiso 1 1 calc R U . . .
C11 C -0.3304(6) -3.4258(6) 3.0119(8) 0.034(3) Uani 1 1 d . . . . .
H11A H -0.3572 -3.4202 3.0536 0.041 Uiso 1 1 calc R U . . .
C12 C -0.2560(7) -3.3914(6) 3.0144(7) 0.030(3) Uani 1 1 d . . . . .
C40 C 0.285(2) -2.832(2) 2.367(2) 0.062(9) Uani 0.5 1 d . U P A -1
H40A H 0.2710 -2.8726 2.3348 0.074 Uiso 0.5 1 calc R U P A -1
N15 N 0.2868(12) -2.6962(12) 2.3787(14) 0.032(5) Uani 0.5 1 d . U P A -1
C42 C 0.325(3) -2.707(3) 2.449(3) 0.101(14) Uani 0.5 1 d . U P A -1
H42A H 0.3430 -2.6680 2.4814 0.121 Uiso 0.5 1 calc R U P A -1
C43 C 0.3452(18) -2.7785(14) 2.488(2) 0.054(8) Uani 0.5 1 d . U P A -1
H43A H 0.3742 -2.7831 2.5414 0.065 Uiso 0.5 1 calc R U P A -1
C39 C 0.321(2) -2.8326(17) 2.443(2) 0.065(9) Uani 0.5 1 d D U P A -1
C5 C -0.1894(7) -3.2856(7) 3.3720(8) 0.042(3) Uani 1 1 d . . . . .
O1W O -0.3913(9) -3.2500 3.1917(12) 0.113(7) Uani 1 2 d S TU P . .
C6 C -0.1310(8) -3.2860(8) 3.5171(8) 0.064(5) Uani 1 1 d . . . . .
H6A H -0.1109 -3.3104 3.5652 0.076 Uiso 1 1 calc R U . . .
C4 C -0.1622(9) -3.3249(9) 3.4421(9) 0.059(4) Uani 1 1 d . . . . .
C1 C -0.2203(16) -3.3878(10) 3.2941(12) 0.118(9) Uani 1 1 d . U . . .
H1A H -0.2341 -3.4095 3.2436 0.142 Uiso 1 1 calc R U . . .
C3 C -0.1600(15) -3.3983(13) 3.4373(12) 0.129(10) Uani 1 1 d . U . . .
H3A H -0.1322 -3.4255 3.4808 0.155 Uiso 1 1 calc R U . . .
C2 C -0.2010(14) -3.4293(13) 3.3644(15) 0.116(7) Uani 1 1 d . U . . .
H2A H -0.2154 -3.4769 3.3625 0.139 Uiso 1 1 calc R U . . .
C14 C -0.0489(10) -3.1341(8) 3.2790(10) 0.068(10) Uani 0.5 1 d G . P B -1
H14A H -0.0827 -3.1043 3.2418 0.082 Uiso 0.5 1 calc R U P B -1
C15 C -0.0082(12) -3.1083(7) 3.3545(11) 0.069(10) Uani 0.5 1 d G . P B -1
H15A H -0.0148 -3.0613 3.3679 0.083 Uiso 0.5 1 calc R U P B -1
C16 C 0.0423(11) -3.1528(9) 3.4101(8) 0.054(8) Uani 0.5 1 d G U P B -1
H16A H 0.0695 -3.1356 3.4606 0.065 Uiso 0.5 1 calc R U P B -1
C17 C 0.0521(8) -3.2231(8) 3.3901(7) 0.037(6) Uani 0.5 1 d G . P B -1
C18 C 0.0114(8) -3.2488(7) 3.3146(8) 0.038(4) Uani 0.5 1 d G U P B -1
N8 N -0.0391(8) -3.2044(8) 3.2590(7) 0.038(5) Uani 0.5 1 d G . P B -1
C19 C 0.1034(17) -3.271(3) 3.4406(16) 0.07(2) Uani 0.5 1 d . . P B -1
H19A H 0.1352 -3.2548 3.4900 0.089 Uiso 0.5 1 calc R U P B -1
C20 C 0.108(3) -3.340(2) 3.420(2) 0.089(14) Uani 0.5 1 d . . P B -1
H20A H 0.1375 -3.3712 3.4588 0.107 Uiso 0.5 1 calc R U P B -1
C24 C 0.0204(9) -3.3170(7) 3.2921(9) 0.038(6) Uani 0.5 1 d G . P B -1
C21 C 0.0701(10) -3.3673(10) 3.3400(9) 0.061(9) Uani 0.5 1 d G . P B -1
C25 C 0.0840(11) -3.4321(9) 3.3070(14) 0.094(15) Uani 0.5 1 d G . P B -1
H25A H 0.1172 -3.4657 3.3390 0.113 Uiso 0.5 1 calc R U P B -1
C26 C 0.0483(12) -3.4466(7) 3.2260(15) 0.070(10) Uani 0.5 1 d G . P B -1
H26A H 0.0576 -3.4900 3.2039 0.084 Uiso 0.5 1 calc R U P B -1
C27 C -0.0014(11) -3.3963(9) 3.1782(10) 0.065(10) Uani 0.5 1 d G . P B -1
H27A H -0.0253 -3.4061 3.1240 0.078 Uiso 0.5 1 calc R U P B -1
N9 N -0.0153(8) -3.3315(7) 3.2112(9) 0.048(6) Uani 0.5 1 d G . P B -1
O45 O 0.3052(14) -2.9546(10) 2.4294(14) 0.074(5) Uani 0.5 1 d . U P A -1
O2W O 0.4383(14) -3.0403(13) 2.5258(14) 0.093(7) Uani 0.5 1 d . U P A .
HW2A H 0.4689 -3.0544 2.5704 0.139 Uiso 0.5 1 d R U P . .
HW2B H 0.4501 -2.9972 2.5197 0.139 Uiso 0.5 1 d R U P . .
C31 C 0.1949(15) -3.243(4) 2.2463(17) 0.053(7) Uani 0.5 1 d . U P A -1
H31A H 0.1575 -3.2602 2.2009 0.064 Uiso 0.5 1 calc R U P A -1
O46 O 0.3969(18) -2.9151(16) 2.5431(18) 0.119(9) Uani 0.5 1 d D U P A -1
C38 C 0.345(2) -2.9072(18) 2.4692(19) 0.097(11) Uani 0.5 1 d D U P A -1
N12 N 0.2501(9) -3.0814(10) 2.3489(8) 0.047(6) Uani 0.5 1 d G . P A -1
C35 C 0.1908(11) -3.0358(7) 2.3050(10) 0.053(7) Uani 0.5 1 d G U P A -1
H35A H 0.1911 -2.9883 2.3194 0.064 Uiso 0.5 1 calc R U P A -1
C36 C 0.1311(10) -3.0611(9) 2.2397(10) 0.057(8) Uani 0.5 1 d G . P A -1
H36A H 0.0914 -3.0305 2.2103 0.069 Uiso 0.5 1 calc R U P A -1
C37 C 0.1306(10) -3.1321(10) 2.2182(9) 0.070(10) Uani 0.5 1 d G . P A -1
H37A H 0.0907 -3.1490 2.1744 0.084 Uiso 0.5 1 calc R U P A -1
C33 C 0.1899(12) -3.1777(7) 2.2621(12) 0.055(7) Uani 0.5 1 d G U P A -1
C34 C 0.2497(10) -3.1524(9) 2.3274(11) 0.073(11) Uani 0.5 1 d G . P A -1
N13 N 0.3677(12) -3.1604(8) 2.4284(12) 0.064(8) Uani 0.5 1 d G . P A -1
C29 C 0.3070(9) -3.1922(10) 2.3686(10) 0.065(9) Uani 0.5 1 d G . P A -1
C30 C 0.3086(11) -3.2648(10) 2.3563(11) 0.060(8) Uani 0.5 1 d G U P A -1
C51 C 0.3709(15) -3.3057(8) 2.4037(15) 0.118(16) Uani 0.5 1 d G U P A -1
H51A H 0.3720 -3.3543 2.3954 0.141 Uiso 0.5 1 calc R U P A -1
C52 C 0.4316(11) -3.2740(12) 2.4635(12) 0.082(11) Uani 0.5 1 d G U P A -1
H52A H 0.4733 -3.3013 2.4952 0.099 Uiso 0.5 1 calc R U P A -1
C28 C 0.4300(9) -3.2013(12) 2.4758(9) 0.076(10) Uani 0.5 1 d G U P A -1
H28A H 0.4707 -3.1801 2.5158 0.091 Uiso 0.5 1 calc R U P A -1
O3W O 0.5822(16) -2.7500 1.7994(17) 0.207(15) Uani 1 2 d S T P . .
O4W O -0.4290(17) -3.5696(15) 2.7712(18) 0.286(13) Uani 1 1 d . U . . .
HW4A H -0.3947 -3.5463 2.8068 0.428 Uiso 1 1 d R U . . .
HW4B H -0.4215 -3.6133 2.7826 0.428 Uiso 1 1 d R U . . .
C41 C 0.2665(15) -2.740(3) 2.3303(17) 0.081(9) Uani 0.5 1 d . U P A -1
H41A H 0.2423 -2.7294 2.2764 0.097 Uiso 0.5 1 calc R U P A -1
C32 C 0.2491(17) -3.2889(15) 2.2890(18) 0.049(7) Uani 0.5 1 d . . P A -1
H32A H 0.2472 -3.3363 2.2741 0.059 Uiso 0.5 1 calc R U P A -1

loop_
_atom_site_aniso_label
_atom_site_aniso_U_11
_atom_site_aniso_U_22
_atom_site_aniso_U_33
_atom_site_aniso_U_23
_atom_site_aniso_U_13
_atom_site_aniso_U_12
W2 0.0280(2) 0.0181(2) 0.0342(3) -0.00110(19) 0.00903(19) 0.00179(16)
W4 0.0287(2) 0.0203(2) 0.0354(3) 0.0000(2) 0.01066(19) -0.00396(17)
W10 0.0274(2) 0.0231(2) 0.0275(2) -0.00362(19) 0.00951(18) 0.00000(17)
W9 0.0293(2) 0.0268(2) 0.0275(2) 0.0023(2) 0.00281(19) 0.00350(18)
W8 0.0349(3) 0.0300(3) 0.0262(2) 0.0043(2) 0.0099(2) -0.00223(18)
W7 0.0216(2) 0.0249(2) 0.0313(2) -0.00401(19) 0.00462(18) -0.00225(16)
W6 0.0281(2) 0.0359(3) 0.0425(3) 0.0054(2) 0.0203(2) -0.00251(19)
W5 0.0215(3) 0.0407(4) 0.0340(4) 0.000 0.0146(3) 0.000
As2 0.0177(7) 0.0165(7) 0.0251(8) 0.000 0.0090(6) 0.000
W3 0.0205(2) 0.0285(3) 0.0441(3) 0.0016(2) 0.0109(2) 0.00525(17)
As1 0.0176(7) 0.0204(8) 0.0253(8) 0.000 0.0101(6) 0.000
W1 0.0172(3) 0.0369(4) 0.0392(4) 0.000 0.0097(3) 0.000
O36 0.024(3) 0.035(4) 0.039(4) 0.001(3) 0.017(3) 0.002(3)
O35 0.030(4) 0.035(4) 0.039(4) 0.002(4) 0.018(3) -0.004(3)
O34 0.029(4) 0.023(4) 0.022(4) 0.000 0.012(4) 0.000
O33 0.032(4) 0.036(5) 0.055(5) 0.011(4) 0.014(4) 0.010(3)
O32 0.035(4) 0.036(4) 0.036(4) 0.005(3) 0.018(3) -0.003(3)
O31 0.025(3) 0.028(4) 0.038(4) 0.003(3) 0.001(3) -0.008(3)
O30 0.024(3) 0.029(4) 0.042(4) 0.002(3) 0.002(3) -0.005(3)
O28 0.024(4) 0.035(5) 0.032(5) 0.000 0.013(4) 0.000
O29 0.023(4) 0.038(4) 0.049(4) 0.004(4) 0.021(3) -0.002(3)
O27 0.020(5) 0.045(7) 0.053(7) 0.000 0.010(5) 0.000
O26 0.020(4) 0.029(5) 0.028(5) 0.000 0.006(4) 0.000
O25 0.025(5) 0.034(5) 0.027(5) 0.000 0.000(4) 0.000
O24 0.030(4) 0.034(4) 0.026(4) -0.003(3) 0.007(3) 0.001(3)
O23 0.029(4) 0.031(4) 0.048(5) 0.000(4) -0.001(4) 0.005(3)
O22 0.024(5) 0.027(5) 0.032(5) 0.000 0.007(4) 0.000
O21 0.029(3) 0.028(3) 0.030(3) 0.001(3) 0.009(3) -0.002(3)
O20 0.026(3) 0.025(3) 0.027(3) 0.001(3) 0.011(3) -0.005(3)
O19 0.023(3) 0.023(3) 0.036(4) 0.000(3) 0.011(3) 0.003(3)
O18 0.017(4) 0.026(4) 0.037(5) 0.000 0.012(4) 0.000
O17 0.025(3) 0.026(3) 0.040(4) -0.007(3) 0.011(3) -0.001(3)
O16 0.022(5) 0.031(5) 0.050(6) 0.000 0.000(5) 0.000
O15 0.041(5) 0.026(5) 0.033(5) 0.000 0.015(4) 0.000
O14 0.025(3) 0.027(4) 0.037(4) 0.003(3) 0.008(3) -0.002(3)
O13 0.024(3) 0.031(4) 0.028(3) 0.001(3) 0.006(3) -0.004(3)
O12 0.023(4) 0.025(5) 0.041(5) 0.000 0.012(4) 0.000
O11 0.023(3) 0.029(4) 0.039(4) 0.003(3) 0.012(3) 0.003(3)
O10 0.026(3) 0.027(4) 0.030(4) -0.002(3) 0.005(3) -0.003(3)
O9 0.017(3) 0.025(3) 0.030(3) 0.001(3) 0.013(3) 0.004(3)
O8 0.023(3) 0.027(3) 0.033(4) 0.002(3) 0.003(3) 0.000(3)
O7 0.027(3) 0.025(3) 0.034(4) 0.000(3) 0.010(3) 0.002(3)
Cu1 0.0230(9) 0.0427(12) 0.0268(10) 0.000 0.0050(8) 0.000
Cu2 0.077(3) 0.055(2) 0.058(2) 0.0017(19) 0.030(2) -0.0059(19)
Cu4 0.0372(11) 0.0522(14) 0.0354(12) 0.000 0.0178(9) 0.000
O52 0.041(5) 0.050(5) 0.040(5) -0.006(4) 0.019(4) -0.005(4)
O6 0.030(4) 0.043(5) 0.045(5) -0.005(4) 0.000(4) -0.014(4)
O5 0.041(5) 0.033(4) 0.044(5) 0.007(4) 0.002(4) 0.005(4)
O4 0.047(5) 0.022(4) 0.047(5) -0.001(4) 0.018(4) -0.005(3)
O3 0.031(5) 0.049(6) 0.046(6) 0.000 0.023(5) 0.000
O2 0.057(5) 0.038(4) 0.036(4) 0.010(4) 0.017(4) -0.004(4)
O1 0.048(5) 0.040(5) 0.060(6) 0.014(5) 0.029(4) -0.001(4)
O51 0.032(5) 0.049(6) 0.043(6) 0.000 0.029(4) 0.000
O50 0.041(5) 0.037(5) 0.076(6) -0.009(5) 0.010(5) -0.004(4)
C13 0.027(6) 0.026(6) 0.043(7) 0.016(5) 0.008(5) 0.002(5)
N3 0.069(8) 0.046(7) 0.036(6) 0.001(6) 0.021(6) -0.008(6)
C7 0.038(7) 0.033(7) 0.058(8) -0.008(7) 0.021(6) -0.007(5)
C8 0.048(8) 0.038(8) 0.084(11) -0.022(8) 0.039(8) -0.004(6)
N1 0.048(7) 0.039(6) 0.046(7) 0.002(5) 0.009(5) 0.007(5)
C10 0.029(6) 0.029(7) 0.076(10) 0.009(7) 0.005(7) 0.002(5)
C11 0.023(6) 0.027(6) 0.054(8) 0.007(6) 0.012(5) 0.006(4)
C12 0.034(6) 0.024(6) 0.035(6) 0.004(5) 0.013(5) -0.004(5)
C40 0.062(9) 0.062(9) 0.062(9) 0.0000(10) 0.015(2) -0.0001(10)
N15 0.032(5) 0.032(5) 0.032(5) -0.0002(10) 0.0078(16) 0.0000(10)
C42 0.101(14) 0.101(14) 0.101(14) 0.0000(10) 0.024(3) 0.0000(10)
C43 0.054(8) 0.054(8) 0.054(8) -0.0001(10) 0.013(2) 0.0000(10)
C39 0.065(9) 0.065(9) 0.065(9) 0.0000(10) 0.016(2) 0.0000(10)
C5 0.038(7) 0.050(8) 0.041(7) -0.007(6) 0.019(6) -0.016(6)
O1W 0.037(9) 0.184(19) 0.124(15) 0.000 0.030(9) 0.000
C6 0.044(8) 0.107(13) 0.038(8) 0.015(7) 0.005(6) -0.003(7)
C4 0.059(9) 0.074(11) 0.041(8) 0.020(8) 0.004(7) 0.004(8)
C1 0.24(3) 0.059(12) 0.060(11) -0.009(10) 0.045(14) -0.066(15)
C3 0.18(2) 0.116(19) 0.062(12) 0.030(12) -0.035(14) -0.040(17)
C2 0.116(7) 0.116(7) 0.116(7) 0.0003(10) 0.0274(19) -0.0003(10)
C14 0.051(18) 0.044(17) 0.10(3) -0.012(18) 0.003(18) 0.023(14)
C15 0.08(2) 0.06(2) 0.056(19) -0.013(17) -0.007(18) 0.000(17)
C16 0.054(8) 0.054(8) 0.054(8) -0.0001(10) 0.013(2) 0.0000(10)
C17 0.014(10) 0.060(17) 0.037(13) 0.000(11) 0.004(10) 0.001(9)
C18 0.038(4) 0.038(4) 0.038(4) 0.0000(10) 0.0090(14) 0.0000(10)
N8 0.030(11) 0.054(14) 0.030(11) -0.004(10) 0.010(9) -0.016(9)
C19 0.045(15) 0.14(8) 0.029(13) 0.01(2) -0.005(11) 0.00(2)
C20 0.13(4) 0.07(3) 0.07(3) 0.04(2) 0.01(2) 0.03(2)
C24 0.025(12) 0.036(14) 0.051(16) 0.023(13) 0.002(11) -0.013(10)
C21 0.022(13) 0.048(17) 0.10(3) 0.020(18) -0.001(15) -0.006(12)
C25 0.07(2) 0.05(2) 0.19(5) 0.04(3) 0.06(3) 0.032(17)
C26 0.06(2) 0.034(16) 0.11(3) 0.004(19) 0.01(2) 0.019(14)
C27 0.038(15) 0.031(15) 0.13(3) -0.018(18) 0.022(17) -0.009(12)
N9 0.016(10) 0.061(15) 0.063(16) -0.001(13) 0.003(10) 0.000(9)
O45 0.092(12) 0.040(9) 0.089(12) -0.009(10) 0.022(10) -0.031(9)
O2W 0.091(13) 0.086(13) 0.090(13) 0.020(12) -0.001(12) -0.022(11)
C31 0.056(11) 0.045(18) 0.068(13) 0.027(19) 0.033(10) 0.004(16)
O46 0.121(18) 0.117(19) 0.110(18) -0.001(16) 0.011(16) -0.005(16)
C38 0.097(11) 0.097(11) 0.097(11) 0.0000(10) 0.023(3) 0.0000(10)
N12 0.057(14) 0.047(14) 0.042(13) -0.009(11) 0.023(11) 0.005(11)
C35 0.053(7) 0.053(7) 0.053(7) 0.0001(10) 0.0128(19) -0.0001(10)
C36 0.11(3) 0.038(16) 0.024(13) 0.012(12) 0.023(15) -0.018(16)
C37 0.053(19) 0.08(2) 0.09(3) -0.01(2) 0.049(18) -0.024(17)
C33 0.056(12) 0.048(15) 0.069(14) 0.022(17) 0.033(11) 0.002(14)
C34 0.06(2) 0.12(4) 0.040(18) 0.01(2) 0.022(16) 0.00(2)
N13 0.034(13) 0.10(2) 0.059(16) 0.048(17) 0.008(12) 0.004(12)
C29 0.049(19) 0.08(3) 0.06(2) 0.00(2) 0.013(16) -0.010(17)
C30 0.060(8) 0.060(8) 0.060(8) 0.0000(10) 0.014(2) 0.0001(10)
C51 0.118(16) 0.118(16) 0.118(16) 0.0001(10) 0.028(4) -0.0001(10)
C52 0.082(11) 0.082(11) 0.082(11) 0.0001(10) 0.020(3) 0.0001(10)
C28 0.076(10) 0.076(10) 0.076(10) 0.0001(10) 0.018(3) 0.0000(10)
O3W 0.12(2) 0.35(5) 0.14(2) 0.000 0.000(18) 0.000
O4W 0.286(14) 0.285(14) 0.285(14) -0.001(2) 0.067(4) 0.001(2)
C41 0.080(9) 0.081(10) 0.081(9) 0.0000(10) 0.019(2) 0.0001(10)
C32 0.056(18) 0.047(17) 0.054(18) 0.011(14) 0.032(15) 0.004(14)

loop_
_atom_type_symbol
_atom_type_description
_atom_type_scat_dispersion_real
_atom_type_scat_dispersion_imag
_atom_type_scat_source
C C 0.0033 0.0016 'International Tables Vol C Tables 4.2.6.8 and 6.1.1.4'
H H 0.0000 0.0000 'International Tables Vol C Tables 4.2.6.8 and 6.1.1.4'
As As 0.0499 2.0058 'International Tables Vol C Tables 4.2.6.8 and 6.1.1.4'
Cu Cu 0.3201 1.2651 'International Tables Vol C Tables 4.2.6.8 and 6.1.1.4'
N N 0.0061 0.0033 'International Tables Vol C Tables 4.2.6.8 and 6.1.1.4'
O O 0.0106 0.0060 'International Tables Vol C Tables 4.2.6.8 and 6.1.1.4'
W W -0.8490 6.8722 'International Tables Vol C Tables 4.2.6.8 and 6.1.1.4'

loop_
_geom_angle_atom_site_label_1
_geom_angle_atom_site_label_2
_geom_angle_atom_site_label_3
_geom_angle
_geom_angle_site_symmetry_1
_geom_angle_site_symmetry_3
O23 W2 O13 103.4(3) . .
O23 W2 O17 100.0(4) . .
O13 W2 O17 156.6(3) . .
O23 W2 O10 95.9(3) . .
O13 W2 O10 88.7(3) . .
O17 W2 O10 90.6(3) . .
O23 W2 O8 98.2(3) . .
O13 W2 O8 84.7(3) . .
O17 W2 O8 90.4(3) . .
O10 W2 O8 165.4(3) . .
O23 W2 O9 172.0(3) . .
O13 W2 O9 84.4(3) . .
O17 W2 O9 72.3(3) . .
O10 W2 O9 82.4(3) . .
O8 W2 O9 84.1(3) . .
O4 W4 O10 98.5(4) . .
O4 W4 O21 103.7(3) . .
O10 W4 O21 89.0(3) . .
O4 W4 O31 100.4(3) . .
O10 W4 O31 90.6(3) . .
O21 W4 O31 155.7(3) . .
O4 W4 O11 97.1(3) . .
O10 W4 O11 164.3(3) . .
O21 W4 O11 84.9(3) . .
O31 W4 O11 89.1(3) . .
O4 W4 O20 171.9(3) . .
O10 W4 O20 82.4(3) . .
O21 W4 O20 84.4(3) . .
O31 W4 O20 71.5(3) . .
O11 W4 O20 82.6(3) . .
O35 W10 O7 98.1(3) . .
O35 W10 O12 103.0(4) . .
O7 W10 O12 89.0(4) . .
O35 W10 O17 100.0(3) . .
O7 W10 O17 90.0(3) . .
O12 W10 O17 156.9(4) . .
O35 W10 O19 97.8(3) . .
O7 W10 O19 163.8(3) . .
O12 W10 O19 84.7(3) . .
O17 W10 O19 90.0(3) . .
O35 W10 O9 171.4(3) . .
O7 W10 O9 81.6(3) . .
O12 W10 O9 85.6(4) . .
O17 W10 O9 71.4(3) . .
O19 W10 O9 83.1(3) . .
O5 W9 O13 103.9(3) . .
O5 W9 O30 97.8(4) . .
O13 W9 O30 85.5(3) . .
O5 W9 O24 96.9(4) . .
O13 W9 O24 88.8(3) . .
O30 W9 O24 165.1(3) . .
O5 W9 O25 100.4(4) . .
O13 W9 O25 155.6(3) . .
O30 W9 O25 89.5(4) . .
O24 W9 O25 89.9(4) . .
O5 W9 O26 171.7(3) . .
O13 W9 O26 84.3(3) . .
O30 W9 O26 83.5(3) . .
O24 W9 O26 82.3(3) . .
O25 W9 O26 71.4(3) . .
O2 W8 O24 98.5(4) . .
O2 W8 O21 103.3(4) . .
O24 W8 O21 88.8(3) . .
O2 W8 O32 96.4(4) . .
O24 W8 O32 164.9(3) . .
O21 W8 O32 85.0(3) . .
O2 W8 O15 100.5(4) . .
O24 W8 O15 91.4(4) . .
O21 W8 O15 155.9(4) . .
O32 W8 O15 88.7(4) . .
O2 W8 O34 171.8(3) . .
O24 W8 O34 82.7(3) . .
O21 W8 O34 84.8(3) . .
O32 W8 O34 83.0(3) . .
O15 W8 O34 71.3(3) . .
O6 W7 O7 98.1(4) . .
O6 W7 O22 102.2(4) . .
O7 W7 O22 88.1(4) . .
O6 W7 O31 101.0(4) . .
O7 W7 O31 90.5(3) . .
O22 W7 O31 156.7(4) . .
O6 W7 O14 97.3(4) . .
O7 W7 O14 164.4(3) . .
O22 W7 O14 85.8(4) . .
O31 W7 O14 89.5(3) . .
O6 W7 O20 173.1(3) . .
O7 W7 O20 82.2(3) . .
O22 W7 O20 84.7(3) . .
O31 W7 O20 72.1(3) . .
O14 W7 O20 82.9(3) . .
O1 W6 O11 103.7(4) . .
O1 W6 O32 102.7(4) . .
O11 W6 O32 85.9(3) . .
O1 W6 O29 100.8(4) . .
O11 W6 O29 88.3(3) . .
O32 W6 O29 156.5(3) . .
O1 W6 O51 100.0(4) . .
O11 W6 O51 156.4(3) . .
O32 W6 O51 88.3(4) . .
O29 W6 O51 88.1(4) . .
O1 W6 O28 170.3(3) . .
O11 W6 O28 83.7(3) . .
O32 W6 O28 83.9(3) . .
O29 W6 O28 72.9(3) . .
O51 W6 O28 72.9(3) . .
O3 W5 O19 101.7(4) . .
O3 W5 O19 101.7(3) . 4_5/5
O19 W5 O19 85.5(4) . 4_5/5
O3 W5 O36 101.2(3) . 4_5/5
O19 W5 O36 157.1(3) . 4_5/5
O19 W5 O36 88.5(3) 4_5/5 4_5/5
O3 W5 O36 101.2(3) . .
O19 W5 O36 88.5(3) . .
O19 W5 O36 157.1(3) 4_5/5 .
O36 W5 O36 88.6(4) 4_5/5 .
O3 W5 O18 171.5(4) . .
O19 W5 O18 84.5(3) . .
O19 W5 O18 84.5(3) 4_5/5 .
O36 W5 O18 72.9(3) 4_5/5 .
O36 W5 O18 72.9(3) . .
O26 As2 O9 111.4(3) . .
O26 As2 O9 111.4(3) . 4_5/5
O9 As2 O9 112.4(4) . 4_5/5
O26 As2 O18 108.0(5) . .
O9 As2 O18 106.7(3) . .
O9 As2 O18 106.7(3) 4_5/5 .
O33 W3 O8 103.1(4) . .
O33 W3 O30 103.3(4) . .
O8 W3 O30 86.0(3) . .
O33 W3 O16 101.0(4) . .
O8 W3 O16 155.9(3) . .
O30 W3 O16 87.8(4) . .
O33 W3 O36 100.7(4) . .
O8 W3 O36 88.1(3) . .
O30 W3 O36 156.0(3) . .
O16 W3 O36 88.2(4) . .
O33 W3 O18 169.5(3) . .
O8 W3 O18 84.3(3) . .
O30 W3 O18 84.5(3) . .
O16 W3 O18 72.0(3) . .
O36 W3 O18 71.8(3) . .
O20 As1 O20 111.2(5) 4_5/5 .
O20 As1 O34 112.4(3) 4_5/5 .
O20 As1 O34 112.4(3) . .
O20 As1 O28 106.8(3) 4_5/5 .
O20 As1 O28 106.8(3) . .
O34 As1 O28 106.9(5) . .
O27 W1 O14 103.2(4) . .
O27 W1 O14 103.2(4) . 4_5/5
O14 W1 O14 84.9(4) . 4_5/5
O27 W1 O29 100.9(4) . 4_5/5
O14 W1 O29 155.9(3) . 4_5/5
O14 W1 O29 88.7(3) 4_5/5 4_5/5
O27 W1 O29 100.9(4) . .
O14 W1 O29 88.7(3) . .
O14 W1 O29 155.9(3) 4_5/5 .
O29 W1 O29 87.8(5) 4_5/5 .
O27 W1 O28 170.9(5) . .
O14 W1 O28 83.4(3) . .
O14 W1 O28 83.4(3) 4_5/5 .
O29 W1 O28 72.8(3) 4_5/5 .
O29 W1 O28 72.8(3) . .
W3 O36 W5 122.2(4) . .
As1 O34 W8 124.8(3) . .
As1 O34 W8 124.8(3) . 4_5/5
W8 O34 W8 94.3(3) . 4_5/5
W6 O32 W8 152.8(5) . .
W7 O31 W4 122.9(4) . .
W3 O30 W9 151.9(4) . .
As1 O28 W6 123.4(3) . .
As1 O28 W6 123.4(3) . 4_5/5
W6 O28 W6 92.5(4) . 4_5/5
As1 O28 W1 123.9(5) . .
W6 O28 W1 92.2(3) . .
W6 O28 W1 92.2(3) 4_5/5 .
W6 O29 W1 122.1(4) . .
As2 O26 W9 124.5(3) . .
As2 O26 W9 124.5(3) . 4_5/5
W9 O26 W9 93.8(3) . 4_5/5
W9 O25 W9 123.4(5) . 4_5/5
W8 O24 W9 161.5(4) . .
W7 O22 W7 152.0(6) . 4_5/5
W8 O21 W4 154.2(4) . .
As1 O20 W7 125.4(4) . .
As1 O20 W4 124.7(4) . .
W7 O20 W4 93.5(2) . .
W5 O19 W10 152.9(4) . .
As2 O18 W5 124.2(5) . .
As2 O18 W3 122.8(3) . .
W5 O18 W3 93.0(3) . .
As2 O18 W3 122.8(3) . 4_5/5
W5 O18 W3 93.0(3) . 4_5/5
W3 O18 W3 92.2(3) . 4_5/5
W2 O17 W10 122.8(4) . .
W3 O16 W3 123.9(5) 4_5/5 .
W8 O15 W8 123.0(6) 4_5/5 .
W1 O14 W7 153.4(4) . .
W2 O13 W9 154.1(4) . .
W10 O12 W10 153.0(6) 4_5/5 .
W6 O11 W4 152.6(4) . .
W4 O10 W2 161.5(4) . .
As2 O9 W2 125.3(3) . .
As2 O9 W10 124.4(4) . .
W2 O9 W10 93.6(2) . .
W3 O8 W2 152.3(4) . .
W7 O7 W10 161.4(4) . .
O50 Cu1 O50 89.0(6) . 4_5/5
O50 Cu1 N8 154.3(6) . .
O50 Cu1 N8 106.5(5) 4_5/5 .
O50 Cu1 N9 85.9(5) . .
O50 Cu1 N9 171.0(6) 4_5/5 .
N8 Cu1 N9 81.0(6) . .
O50 Cu1 O3 90.7(4) . .
O50 Cu1 O3 90.7(4) 4_5/5 .
N8 Cu1 O3 109.0(5) . .
N9 Cu1 O3 81.9(5) . .
O2W Cu2 N12 176.6(9) . .
O2W Cu2 N13 94.9(9) . .
N12 Cu2 N13 81.9(8) . .
O2W Cu2 O45 94.2(10) . .
N12 Cu2 O45 89.1(8) . .
N13 Cu2 O45 170.9(8) . .
O2W Cu2 O2 82.9(8) . .
N12 Cu2 O2 95.5(6) . .
N13 Cu2 O2 80.0(7) . .
O45 Cu2 O2 102.2(7) . .
O52 Cu4 O52 93.8(5) . 4_5/5
O52 Cu4 N3 170.3(4) . 4_5/5
O52 Cu4 N3 91.0(4) 4_5/5 4_5/5
O52 Cu4 N3 91.0(4) . .
O52 Cu4 N3 170.3(4) 4_5/5 .
N3 Cu4 N3 83.2(6) 4_5/5 .
O52 Cu4 O1W 88.7(4) . .
O52 Cu4 O1W 88.7(4) 4_5/5 .
N3 Cu4 O1W 99.9(5) 4_5/5 .
N3 Cu4 O1W 99.9(5) . .
C13 O52 Cu4 129.8(8) . .
W5 O3 Cu1 155.2(6) . .
W8 O2 Cu2 147.6(5) . .
W6 O51 W6 121.7(5) . 4_5/5
C13 O50 Cu1 128.0(9) . .
O52 C13 O50 128.3(12) . .
O52 C13 C12 116.6(10) . .
O50 C13 C12 115.1(11) . .
C1 N3 C5 122.2(13) . .
C1 N3 Cu4 128.1(12) . .
C5 N3 Cu4 109.7(8) . .
C8 C7 C12 121.2(12) . .
N1 C8 C7 120.3(13) . .
C8 N1 C10 121.4(12) . .
N1 C10 C11 121.5(12) . .
C10 C11 C12 118.5(12) . .
C7 C12 C11 117.0(11) . .
C7 C12 C13 122.7(10) . .
C11 C12 C13 120.2(11) . .
C39 C40 C41 110(3) . .
C41 N15 C42 124(4) . .
N15 C42 C43 126(4) . .
C39 C43 C42 117(3) . .
C43 C39 C40 127(4) . .
C43 C39 C38 124(3) . .
C40 C39 C38 109(3) . .
C5 C5 C4 122.4(9) 4_5/5 .
C5 C5 N3 118.7(7) 4_5/5 .
C4 C5 N3 118.9(12) . .
C6 C6 C4 120.3(8) 4_5/5 .
C5 C4 C3 119.4(15) . .
C5 C4 C6 117.3(14) . .
C3 C4 C6 123.1(14) . .
N3 C1 C2 120.5(19) . .
C4 C3 C2 117.2(19) . .
C3 C2 C1 119(2) . .
C15 C14 N8 120.0 . .
C16 C15 C14 120.0 . .
C15 C16 C17 120.0 . .
C19 C17 C16 124(2) . .
C19 C17 C18 116(2) . .
C16 C17 C18 120.0 . .
C24 C18 N8 118.1(11) . .
C24 C18 C17 121.9(11) . .
N8 C18 C17 120.0 . .
C18 N8 C14 120.0 . .
C18 N8 Cu1 113.3(8) . .
C14 N8 Cu1 126.6(8) . .
C20 C19 C17 122(3) . .
C19 C20 C21 123(3) . .
C18 C24 C21 124.9(12) . .
C18 C24 N9 114.5(12) . .
C21 C24 N9 120.0 . .
C24 C21 C25 120.0 . .
C24 C21 C20 112.0(18) . .
C25 C21 C20 127.7(18) . .
C26 C25 C21 120.0 . .
C25 C26 C27 120.0 . .
N9 C27 C26 120.0 . .
C27 N9 C24 120.0 . .
C27 N9 Cu1 127.5(9) . .
C24 N9 Cu1 112.5(9) . .
C38 O45 Cu2 123(2) . .
C33 C31 C32 126(4) . .
O45 C38 O46 125(3) . .
O45 C38 C39 117(3) . .
O46 C38 C39 116(3) . .
C35 N12 C34 120.0 . .
C35 N12 Cu2 127.7(10) . .
C34 N12 Cu2 112.1(10) . .
C36 C35 N12 120.0 . .
C35 C36 C37 120.0 . .
C33 C37 C36 120.0 . .
C31 C33 C37 124.4(19) . .
C31 C33 C34 115.6(19) . .
C37 C33 C34 120.0 . .
C29 C34 C33 122.3(16) . .
C29 C34 N12 117.7(16) . .
C33 C34 N12 120.0 . .
C29 N13 C28 120.0 . .
C29 N13 Cu2 110.5(11) . .
C28 N13 Cu2 129.3(11) . .
C34 C29 C30 122.2(16) . .
C34 C29 N13 117.7(16) . .
C30 C29 N13 120.0 . .
C29 C30 C51 120.0 . .
C29 C30 C32 114.1(18) . .
C51 C30 C32 125.6(19) . .
C52 C51 C30 120.0 . .
C51 C52 C28 120.0 . .
C52 C28 N13 120.0 . .
N15 C41 C40 116(3) . .
C31 C32 C30 119(4) . .

loop_
_geom_bond_atom_site_label_1
_geom_bond_atom_site_label_2
_geom_bond_distance
_geom_bond_site_symmetry_2
W2 O23 1.698(8) .
W2 O13 1.899(7) .
W2 O17 1.906(8) .
W2 O10 1.920(7) .
W2 O8 1.941(7) .
W2 O9 2.296(7) .
W4 O4 1.706(8) .
W4 O10 1.883(7) .
W4 O21 1.914(7) .
W4 O31 1.922(7) .
W4 O11 1.942(7) .
W4 O20 2.322(7) .
W10 O35 1.704(8) .
W10 O7 1.907(7) .
W10 O12 1.909(2) .
W10 O17 1.926(7) .
W10 O19 1.941(7) .
W10 O9 2.319(7) .
W9 O5 1.696(7) .
W9 O13 1.903(7) .
W9 O30 1.919(8) .
W9 O24 1.927(8) .
W9 O25 1.927(5) .
W9 O26 2.324(7) .
W8 O2 1.707(8) .
W8 O24 1.873(7) .
W8 O21 1.894(7) .
W8 O32 1.921(8) .
W8 O15 1.925(5) .
W8 O34 2.307(7) .
W7 O6 1.699(8) .
W7 O7 1.898(7) .
W7 O22 1.907(3) .
W7 O31 1.913(7) .
W7 O14 1.926(7) .
W7 O20 2.302(7) .
W6 O1 1.720(8) .
W6 O11 1.889(7) .
W6 O32 1.907(8) .
W6 O29 1.921(8) .
W6 O51 1.931(5) .
W6 O28 2.335(7) .
W5 O3 1.722(11) .
W5 O19 1.882(7) .
W5 O19 1.882(7) 4_5/5
W5 O36 1.925(7) 4_5/5
W5 O36 1.925(7) .
W5 O18 2.294(10) .
As2 O26 1.666(10) .
As2 O9 1.674(7) .
As2 O9 1.674(7) 4_5/5
As2 O18 1.721(9) .
W3 O33 1.710(7) .
W3 O8 1.893(7) .
W3 O30 1.909(8) .
W3 O16 1.915(5) .
W3 O36 1.919(8) .
W3 O18 2.346(6) .
As1 O20 1.668(7) 4_5/5
As1 O20 1.668(7) .
As1 O34 1.672(9) .
As1 O28 1.706(10) .
W1 O27 1.706(10) .
W1 O14 1.901(8) .
W1 O14 1.901(7) 4_5/5
W1 O29 1.926(8) 4_5/5
W1 O29 1.926(8) .
W1 O28 2.336(10) .
O34 W8 2.307(7) 4_5/5
O28 W6 2.335(7) 4_5/5
O26 W9 2.324(6) 4_5/5
O25 W9 1.928(4) 4_5/5
O22 W7 1.907(3) 4_5/5
O18 W3 2.346(6) 4_5/5
O16 W3 1.915(4) 4_5/5
O15 W8 1.925(5) 4_5/5
O12 W10 1.909(2) 4_5/5
Cu1 O50 1.930(9) .
Cu1 O50 1.930(9) 4_5/5
Cu1 N8 1.962(11) .
Cu1 N9 2.038(12) .
Cu1 O3 2.171(11) .
Cu2 O2W 1.93(2) .
Cu2 N12 1.946(13) .
Cu2 N13 1.992(16) .
Cu2 O45 2.05(2) .
Cu2 O2 2.399(9) .
Cu4 O52 1.946(9) .
Cu4 O52 1.946(9) 4_5/5
Cu4 N3 2.024(11) 4_5/5
Cu4 N3 2.024(11) .
Cu4 O1W 2.286(15) .
O52 C13 1.226(14) .
O51 W6 1.931(5) 4_5/5
O50 C13 1.243(13) .
C13 C12 1.503(16) .
N3 C1 1.26(2) .
N3 C5 1.397(15) .
C7 C8 1.344(17) .
C7 C12 1.393(16) .
C8 N1 1.315(16) .
N1 C10 1.322(17) .
C10 C11 1.372(17) .
C11 C12 1.396(15) .
C40 C39 1.30(5) .
C40 C41 1.85(7) .
N15 C41 1.16(5) .
N15 C42 1.24(5) .
C42 C43 1.50(5) .
C43 C39 1.28(4) .
C39 C38 1.503(10) .
C5 C5 1.35(3) 4_5/5
C5 C4 1.385(18) .
C6 C6 1.36(3) 4_5/5
C6 C4 1.46(2) .
C4 C3 1.39(3) .
C1 C2 1.40(3) .
C3 C2 1.39(3) .
C14 C15 1.3900 .
C14 N8 1.3900 .
C15 C16 1.3900 .
C16 C17 1.3900 .
C17 C19 1.39(4) .
C17 C18 1.3900 .
C18 C24 1.362(18) .
C18 N8 1.3900 .
C19 C20 1.36(7) .
C20 C21 1.45(4) .
C24 C21 1.3900 .
C24 N9 1.3900 .
C21 C25 1.3900 .
C25 C26 1.3900 .
C26 C27 1.3900 .
C27 N9 1.3900 .
O45 C38 1.22(4) .
C31 C33 1.26(7) .
C31 C32 1.34(5) .
O46 C38 1.354(10) .
N12 C35 1.3900 .
N12 C34 1.3900 .
C35 C36 1.3900 .
C36 C37 1.3900 .
C37 C33 1.3900 .
C33 C34 1.3900 .
C34 C29 1.286(18) .
N13 C29 1.3900 .
N13 C28 1.3900 .
C29 C30 1.3900 .
C30 C51 1.3900 .
C30 C32 1.40(3) .
C51 C52 1.3900 .
C52 C28 1.3900 .
